data_4307371
loop_
_publ_author_name
'Yong Ji'
'Rui Zhang'
'Yu-Jia Li'
'Yi-Zhi Li'
'Jing-Lin Zuo'
'Xiao-Zeng You'

_publ_section_title
;
Syntheses, Structures, and Electrochemical Properties of Platinum(II)
Complexes Containing Di-tert-butylbipyridine and Crown Ether Annelated
Dithiolate Ligands
;
_journal_name_full 'Inorganic Chemistry'
_journal_page_first 866
_journal_page_last 873
_journal_paper_doi 10.1021/ic061882r
_journal_volume 46
_journal_year 2007
_chemical_formula_moiety 'C34 H44 N2 O4 Pt S8'
_chemical_formula_sum 'C34 H44 N2 O4 Pt S8'
_chemical_formula_weight 996.28
_chemical_name_systematic
; 
 ? 
;
_space_group_IT_number 14
_symmetry_cell_setting monoclinic
_symmetry_space_group_name_Hall '-P 2ybc'
_symmetry_space_group_name_H-M 'P 1 21/c 1'
_atom_sites_solution_hydrogens geom
_atom_sites_solution_primary direct
_atom_sites_solution_secondary difmap
_audit_creation_method SHELXL-97
_cell_angle_alpha 90.00
_cell_angle_beta 95.57(4)
_cell_angle_gamma 90.00
_cell_formula_units_Z 4
_cell_length_a 24.79(4)
_cell_length_b 11.45(2)
_cell_length_c 14.39(3)
_cell_measurement_reflns_used 4234
_cell_measurement_temperature 291(2)
_cell_measurement_theta_max 26.00
_cell_measurement_theta_min 1.74
_cell_volume 4065(13)
_computing_cell_refinement SMART
_computing_data_collection 'SMART (Bruker, 2000)'
_computing_data_reduction 'SAINT (Bruker, 2000)'
_computing_molecular_graphics SHELXTL
_computing_publication_material SHELXTL
_computing_structure_refinement SHELXTL
_computing_structure_solution 'SHELXTL (Bruker, 2000)'
_diffrn_ambient_temperature 291(2)
_diffrn_measured_fraction_theta_full 0.992
_diffrn_measured_fraction_theta_max 0.992
_diffrn_measurement_device_type 'Bruker Smart Aepex CCD area detector'
_diffrn_measurement_method 'phi and omega scans'
_diffrn_radiation_monochromator graphite
_diffrn_radiation_source 'sealed tube'
_diffrn_radiation_type MoK\a
_diffrn_radiation_wavelength 0.71073
_diffrn_reflns_av_R_equivalents 0.0422
_diffrn_reflns_av_sigmaI/netI 0.0564
_diffrn_reflns_limit_h_max 30
_diffrn_reflns_limit_h_min -30
_diffrn_reflns_limit_k_max 14
_diffrn_reflns_limit_k_min -12
_diffrn_reflns_limit_l_max 17
_diffrn_reflns_limit_l_min -13
_diffrn_reflns_number 21402
_diffrn_reflns_theta_full 26.00
_diffrn_reflns_theta_max 26.00
_diffrn_reflns_theta_min 1.96
_exptl_absorpt_coefficient_mu 3.903
_exptl_absorpt_correction_T_max 0.40
_exptl_absorpt_correction_T_min 0.31
_exptl_absorpt_correction_type multi-scan
_exptl_absorpt_process_details 'SADABS, Bruker(2000)'
_exptl_crystal_colour 'dark blue'
_exptl_crystal_density_diffrn 1.629
_exptl_crystal_density_method 'not measured'
_exptl_crystal_description block
_exptl_crystal_F_000 2000
_exptl_crystal_size_max 0.32
_exptl_crystal_size_mid 0.26
_exptl_crystal_size_min 0.24
_refine_diff_density_max 0.641
_refine_diff_density_min -1.400
_refine_diff_density_rms 0.090
_refine_ls_extinction_method none
_refine_ls_goodness_of_fit_ref 1.012
_refine_ls_hydrogen_treatment constr
_refine_ls_matrix_type full
_refine_ls_number_parameters 448
_refine_ls_number_reflns 7923
_refine_ls_number_restraints 0
_refine_ls_restrained_S_all 1.012
_refine_ls_R_factor_all 0.0818
_refine_ls_R_factor_gt 0.0545
_refine_ls_shift/su_max 0.000
_refine_ls_shift/su_mean 0.000
_refine_ls_structure_factor_coef Fsqd
_refine_ls_weighting_details 'calc w=1/[\s^2^(Fo^2^)+(0.07P)^2^+1.99P] where P=(Fo^2^+2Fc^2^)/3'
_refine_ls_weighting_scheme calc
_refine_ls_wR_factor_gt 0.1216
_refine_ls_wR_factor_ref 0.1297
_reflns_number_gt 5824
_reflns_number_total 7923
_reflns_threshold_expression >2sigma(I)
_cod_data_source_file ic061882rsi20060930_032732.cif
_cod_data_source_block sad
_cod_depositor_comments
;
The following automatic conversions were performed:
'_symmetry_cell_setting' value 'Monoclinic' changed to 'monoclinic'
according to '/home/saulius/struct/CIF-dictionaries/cif_core.dic'
dictionary named 'cif_core.dic' version 2.4.1 from 2010-06-29.

Automatic conversion script
Id: cif_fix_enum 1527 2010-12-29 10:47:43Z saulius 
;
_cod_database_code 4307371

loop_
_symmetry_equiv_pos_as_xyz
'x, y, z'
'-x, y+1/2, -z+1/2'
'-x, -y, -z'
'x, -y-1/2, z-1/2'

loop_
_atom_site_label
_atom_site_type_symbol
_atom_site_fract_x
_atom_site_fract_y
_atom_site_fract_z
_atom_site_U_iso_or_equiv
_atom_site_adp_type
_atom_site_occupancy
_atom_site_symmetry_multiplicity
_atom_site_calc_flag
_atom_site_refinement_flags
_atom_site_disorder_assembly
_atom_site_disorder_group
C1 C 0.6472(4) 1.0070(7) 0.1882(7) 0.075(2) Uani 1 1 d . . .
C2 C 0.6264(3) 1.1087(7) 0.2264(6) 0.0663(19) Uani 1 1 d . . .
C3 C 0.7309(3) 1.0992(6) 0.2707(5) 0.0622(19) Uani 1 1 d . . .
C4 C 0.7774(3) 1.1148(6) 0.3190(5) 0.0593(18) Uani 1 1 d . . .
C5 C 0.8745(3) 1.0858(8) 0.4093(6) 0.076(2) Uani 1 1 d . . .
C6 C 0.8552(3) 1.1812(8) 0.4434(6) 0.076(2) Uani 1 1 d . . .
C7 C 0.8500(4) 1.2842(8) 0.6153(6) 0.077(2) Uani 1 1 d . . .
H7A H 0.8664 1.3393 0.6608 0.092 Uiso 1 1 calc R . .
H7B H 0.8162 1.3181 0.5883 0.092 Uiso 1 1 calc R . .
C8 C 0.8376(3) 1.1773(8) 0.6643(6) 0.077(2) Uani 1 1 d . . .
H8A H 0.8130 1.1950 0.7109 0.092 Uiso 1 1 calc R . .
H8B H 0.8198 1.1221 0.6203 0.092 Uiso 1 1 calc R . .
C9 C 0.8767(4) 1.0398(8) 0.7665(6) 0.073(2) Uani 1 1 d . . .
H9A H 0.8614 0.9727 0.7321 0.087 Uiso 1 1 calc R . .
H9B H 0.8515 1.0633 0.8107 0.087 Uiso 1 1 calc R . .
C10 C 0.9297(4) 1.0066(7) 0.8185(6) 0.074(2) Uani 1 1 d . . .
H10A H 0.9579 1.0623 0.8074 0.089 Uiso 1 1 calc R . .
H10B H 0.9268 1.0013 0.8851 0.089 Uiso 1 1 calc R . .
C11 C 0.9916(3) 0.8816(8) 0.7485(6) 0.074(2) Uani 1 1 d . . .
H11A H 1.0176 0.9315 0.7842 0.089 Uiso 1 1 calc R . .
H11B H 0.9912 0.9001 0.6826 0.089 Uiso 1 1 calc R . .
C12 C 1.0030(4) 0.7570(8) 0.7668(7) 0.082(3) Uani 1 1 d . . .
H12A H 1.0391 0.7429 0.7484 0.098 Uiso 1 1 calc R . .
H12B H 1.0055 0.7476 0.8341 0.098 Uiso 1 1 calc R . .
C13 C 0.9589(3) 0.6750(9) 0.6333(6) 0.082(2) Uani 1 1 d . . .
H13A H 0.9678 0.6021 0.6040 0.098 Uiso 1 1 calc R . .
H13B H 0.9741 0.7403 0.6016 0.098 Uiso 1 1 calc R . .
C14 C 0.8994(3) 0.6882(8) 0.6407(6) 0.081(2) Uani 1 1 d . . .
H14A H 0.8916 0.7467 0.6865 0.097 Uiso 1 1 calc R . .
H14B H 0.8823 0.6148 0.6546 0.097 Uiso 1 1 calc R . .
C15 C 0.8927(4) 0.8526(8) 0.5310(6) 0.080(2) Uani 1 1 d . . .
H15A H 0.9143 0.8794 0.5867 0.097 Uiso 1 1 calc R . .
H15B H 0.8588 0.8954 0.5251 0.097 Uiso 1 1 calc R . .
C16 C 0.9213(3) 0.8711(7) 0.4498(6) 0.073(2) Uani 1 1 d . . .
H16A H 0.8989 0.8457 0.3945 0.087 Uiso 1 1 calc R . .
H16B H 0.9542 0.8248 0.4551 0.087 Uiso 1 1 calc R . .
C17 C 0.4995(3) 0.7540(6) 0.0410(6) 0.0630(18) Uani 1 1 d . . .
H17 H 0.5369 0.7467 0.0430 0.076 Uiso 1 1 calc R . .
C18 C 0.4655(3) 0.6652(6) 0.0048(5) 0.0614(18) Uani 1 1 d . . .
H18 H 0.4817 0.5963 -0.0126 0.074 Uiso 1 1 calc R . .
C19 C 0.4107(3) 0.6709(6) -0.0071(5) 0.0587(17) Uani 1 1 d . . .
C20 C 0.3896(3) 0.7792(6) 0.0234(5) 0.0570(17) Uani 1 1 d . . .
H20 H 0.3523 0.7907 0.0174 0.068 Uiso 1 1 calc R . .
C21 C 0.4215(3) 0.8636(6) 0.0599(5) 0.0556(16) Uani 1 1 d . . .
C22 C 0.4030(3) 0.9763(6) 0.0977(6) 0.0578(17) Uani 1 1 d . . .
C23 C 0.3508(3) 1.0065(6) 0.0910(6) 0.0604(18) Uani 1 1 d . . .
H23 H 0.3254 0.9541 0.0635 0.072 Uiso 1 1 calc R . .
C24 C 0.3324(3) 1.1142(6) 0.1237(5) 0.0580(17) Uani 1 1 d . . .
C25 C 0.3724(3) 1.1875(6) 0.1627(5) 0.0584(17) Uani 1 1 d . . .
H25 H 0.3632 1.2605 0.1848 0.070 Uiso 1 1 calc R . .
C26 C 0.4249(3) 1.1538(6) 0.1691(5) 0.0595(18) Uani 1 1 d . . .
H26 H 0.4506 1.2060 0.1959 0.071 Uiso 1 1 calc R . .
C27 C 0.3761(3) 0.5700(7) -0.0436(6) 0.067(2) Uani 1 1 d . . .
C28 C 0.3856(3) 0.4674(7) 0.0255(6) 0.067(2) Uani 1 1 d . . .
H28A H 0.3750 0.4902 0.0853 0.100 Uiso 1 1 calc R . .
H28B H 0.4233 0.4468 0.0317 0.100 Uiso 1 1 calc R . .
H28C H 0.3644 0.4014 0.0026 0.100 Uiso 1 1 calc R . .
C29 C 0.3963(4) 0.5306(8) -0.1367(6) 0.078(2) Uani 1 1 d . . .
H29A H 0.3801 0.4570 -0.1552 0.116 Uiso 1 1 calc R . .
H29B H 0.4350 0.5224 -0.1290 0.116 Uiso 1 1 calc R . .
H29C H 0.3864 0.5880 -0.1840 0.116 Uiso 1 1 calc R . .
C30 C 0.3172(3) 0.5957(8) -0.0532(6) 0.079(2) Uani 1 1 d . . .
H30A H 0.3033 0.5874 0.0065 0.119 Uiso 1 1 calc R . .
H30B H 0.2988 0.5421 -0.0968 0.119 Uiso 1 1 calc R . .
H30C H 0.3113 0.6741 -0.0753 0.119 Uiso 1 1 calc R . .
C31 C 0.2739(3) 1.1547(7) 0.1183(6) 0.068(2) Uani 1 1 d . . .
C32 C 0.2349(3) 1.0641(8) 0.0656(6) 0.074(2) Uani 1 1 d . . .
H32A H 0.2402 1.0647 0.0004 0.111 Uiso 1 1 calc R . .
H32B H 0.1981 1.0844 0.0734 0.111 Uiso 1 1 calc R . .
H32C H 0.2426 0.9875 0.0907 0.111 Uiso 1 1 calc R . .
C33 C 0.2662(3) 1.2649(7) 0.0693(6) 0.073(2) Uani 1 1 d . . .
H33A H 0.2819 1.3268 0.1081 0.109 Uiso 1 1 calc R . .
H33B H 0.2282 1.2792 0.0549 0.109 Uiso 1 1 calc R . .
H33C H 0.2835 1.2617 0.0125 0.109 Uiso 1 1 calc R . .
C34 C 0.2571(3) 1.1630(8) 0.2188(6) 0.076(2) Uani 1 1 d . . .
H34A H 0.2525 1.0858 0.2429 0.114 Uiso 1 1 calc R . .
H34B H 0.2236 1.2052 0.2181 0.114 Uiso 1 1 calc R . .
H34C H 0.2848 1.2032 0.2577 0.114 Uiso 1 1 calc R . .
N1 N 0.4760(2) 0.8536(4) 0.0739(4) 0.0551(14) Uani 1 1 d . . .
N2 N 0.4433(2) 1.0479(5) 0.1388(4) 0.0563(14) Uani 1 1 d . . .
O1 O 0.8832(2) 1.1298(5) 0.7057(4) 0.0762(15) Uani 1 1 d . . .
O2 O 0.9408(2) 0.8909(5) 0.7787(4) 0.0729(14) Uani 1 1 d . . .
O3 O 0.9746(2) 0.6757(6) 0.7340(4) 0.0826(16) Uani 1 1 d . . .
O4 O 0.8827(2) 0.7304(5) 0.5369(4) 0.0831(17) Uani 1 1 d . . .
Pt1 Pt 0.519590(12) 0.98639(2) 0.14233(2) 0.05464(11) Uani 1 1 d . . .
S1 S 0.55870(8) 1.13963(17) 0.22353(16) 0.0676(5) Uani 1 1 d . . .
S2 S 0.60165(8) 0.90389(17) 0.13577(15) 0.0653(5) Uani 1 1 d . . .
S3 S 0.67617(9) 1.2031(2) 0.27860(16) 0.0766(6) Uani 1 1 d . . .
S4 S 0.71557(10) 0.9883(2) 0.19368(19) 0.0812(6) Uani 1 1 d . . .
S5 S 0.79351(9) 1.23813(19) 0.39326(16) 0.0782(6) Uani 1 1 d . . .
S6 S 0.83377(10) 1.0245(2) 0.31295(17) 0.0821(6) Uani 1 1 d . . .
S7 S 0.89249(9) 1.2692(2) 0.52783(16) 0.0757(6) Uani 1 1 d . . .
S8 S 0.93868(11) 1.0277(2) 0.43791(17) 0.0807(6) Uani 1 1 d . . .

loop_
_atom_site_aniso_label
_atom_site_aniso_U_11
_atom_site_aniso_U_22
_atom_site_aniso_U_33
_atom_site_aniso_U_23
_atom_site_aniso_U_13
_atom_site_aniso_U_12
C1 0.068(5) 0.075(5) 0.079(6) 0.002(4) -0.001(4) 0.005(4)
C2 0.059(5) 0.072(5) 0.066(5) 0.005(4) -0.005(4) 0.005(4)
C3 0.064(5) 0.055(4) 0.064(4) 0.010(3) -0.014(4) -0.008(3)
C4 0.060(4) 0.047(4) 0.067(4) 0.003(3) -0.013(4) -0.012(3)
C5 0.062(5) 0.090(6) 0.071(5) -0.008(4) -0.019(4) -0.012(4)
C6 0.064(5) 0.096(6) 0.063(5) -0.006(4) -0.013(4) -0.011(4)
C7 0.079(6) 0.079(5) 0.070(5) -0.001(4) -0.005(4) 0.014(4)
C8 0.066(5) 0.089(6) 0.075(5) 0.000(5) 0.006(4) 0.015(4)
C9 0.072(5) 0.082(5) 0.066(5) 0.005(4) 0.014(4) 0.009(4)
C10 0.070(5) 0.084(6) 0.068(5) 0.003(4) 0.005(4) -0.002(4)
C11 0.070(5) 0.085(6) 0.070(5) 0.000(4) 0.022(4) 0.001(4)
C12 0.079(6) 0.087(6) 0.078(6) -0.004(5) 0.003(5) -0.013(5)
C13 0.072(6) 0.090(6) 0.083(6) 0.007(5) 0.001(5) 0.003(5)
C14 0.071(5) 0.091(6) 0.078(6) 0.015(5) -0.003(5) -0.006(5)
C15 0.086(6) 0.078(6) 0.073(6) 0.005(4) -0.013(5) 0.006(5)
C16 0.065(5) 0.070(5) 0.076(5) -0.003(4) -0.029(4) 0.007(4)
C17 0.061(4) 0.054(4) 0.076(5) 0.003(4) 0.012(4) -0.005(3)
C18 0.065(5) 0.055(4) 0.065(5) -0.002(3) 0.013(4) 0.002(3)
C19 0.047(4) 0.065(4) 0.063(4) 0.002(3) 0.004(3) 0.008(3)
C20 0.054(4) 0.056(4) 0.062(4) -0.005(3) 0.008(3) 0.001(3)
C21 0.052(4) 0.052(4) 0.063(4) 0.003(3) 0.008(3) -0.004(3)
C22 0.056(4) 0.053(4) 0.065(4) 0.006(3) 0.010(3) 0.007(3)
C23 0.052(4) 0.056(4) 0.075(5) 0.008(3) 0.019(4) 0.003(3)
C24 0.051(4) 0.060(4) 0.064(4) -0.003(3) 0.011(3) 0.001(3)
C25 0.060(4) 0.051(4) 0.064(4) 0.006(3) 0.006(4) 0.000(3)
C26 0.066(5) 0.052(4) 0.061(4) 0.001(3) 0.010(4) -0.003(3)
C27 0.060(5) 0.069(5) 0.072(5) -0.012(4) 0.002(4) -0.005(4)
C28 0.058(5) 0.076(5) 0.068(5) -0.003(4) 0.020(4) -0.014(4)
C29 0.080(6) 0.080(5) 0.072(5) -0.021(4) 0.002(5) -0.001(4)
C30 0.062(5) 0.091(6) 0.084(6) -0.016(5) -0.003(4) -0.004(4)
C31 0.066(5) 0.066(4) 0.072(5) 0.001(4) 0.012(4) 0.005(4)
C32 0.064(5) 0.081(5) 0.076(5) -0.010(4) 0.005(4) 0.004(4)
C33 0.076(5) 0.072(5) 0.068(5) 0.007(4) -0.009(4) 0.010(4)
C34 0.077(6) 0.080(5) 0.075(5) -0.023(4) 0.022(4) 0.002(4)
N1 0.055(4) 0.042(3) 0.069(4) 0.003(3) 0.012(3) -0.001(2)
N2 0.049(3) 0.057(3) 0.064(4) 0.011(3) 0.013(3) 0.005(3)
O1 0.071(4) 0.085(4) 0.074(4) 0.003(3) 0.016(3) 0.013(3)
O2 0.065(3) 0.084(4) 0.072(4) -0.007(3) 0.015(3) 0.009(3)
O3 0.071(4) 0.100(4) 0.077(4) -0.008(3) 0.008(3) -0.004(3)
O4 0.079(4) 0.083(4) 0.083(4) 0.014(3) -0.012(3) -0.004(3)
Pt1 0.05992(18) 0.04842(16) 0.05527(17) 0.00999(12) 0.00409(12) 0.00350(12)
S1 0.0583(11) 0.0644(11) 0.0790(13) -0.0048(9) 0.0012(10) 0.0032(9)
S2 0.0608(11) 0.0637(10) 0.0710(12) -0.0001(9) 0.0043(9) 0.0068(9)
S3 0.0671(13) 0.0810(14) 0.0787(14) -0.0042(11) -0.0077(11) 0.0057(10)
S4 0.0716(14) 0.0819(14) 0.0882(16) -0.0155(12) -0.0018(12) 0.0103(11)
S5 0.0843(15) 0.0676(12) 0.0752(13) -0.0169(10) -0.0311(11) 0.0033(10)
S6 0.0792(15) 0.0913(15) 0.0727(13) -0.0093(12) -0.0089(11) 0.0111(12)
S7 0.0664(13) 0.0812(13) 0.0755(14) -0.0157(11) -0.0130(10) -0.0120(10)
S8 0.0906(16) 0.0766(13) 0.0705(13) 0.0121(11) -0.0140(12) -0.0031(11)

loop_
_atom_type_symbol
_atom_type_description
_atom_type_scat_dispersion_real
_atom_type_scat_dispersion_imag
_atom_type_scat_source
C C 0.0033 0.0016 'International Tables Vol C Tables 4.2.6.8 and 6.1.1.4'
H H 0.0000 0.0000 'International Tables Vol C Tables 4.2.6.8 and 6.1.1.4'
N N 0.0061 0.0033 'International Tables Vol C Tables 4.2.6.8 and 6.1.1.4'
O O 0.0106 0.0060 'International Tables Vol C Tables 4.2.6.8 and 6.1.1.4'
S S 0.1246 0.1234 'International Tables Vol C Tables 4.2.6.8 and 6.1.1.4'
Pt Pt -1.7033 8.3905 'International Tables Vol C Tables 4.2.6.8 and 6.1.1.4'

loop_
_geom_angle_atom_site_label_1
_geom_angle_atom_site_label_2
_geom_angle_atom_site_label_3
_geom_angle
_geom_angle_site_symmetry_1
_geom_angle_site_symmetry_3
_geom_angle_publ_flag
C2 C1 S4 119.2(7) . . ?
C2 C1 S2 118.7(7) . . ?
S4 C1 S2 122.1(5) . . ?
C1 C2 S1 123.9(7) . . ?
C1 C2 S3 114.1(6) . . ?
S1 C2 S3 122.0(5) . . ?
C4 C3 S4 125.5(7) . . ?
C4 C3 S3 120.4(6) . . ?
S4 C3 S3 114.0(4) . . ?
C3 C4 S6 124.4(6) . . ?
C3 C4 S5 124.2(6) . . ?
S6 C4 S5 111.2(4) . . ?
C6 C5 S8 126.3(7) . . ?
C6 C5 S6 114.9(7) . . ?
S8 C5 S6 118.2(6) . . ?
C5 C6 S5 119.6(6) . . ?
C5 C6 S7 123.2(7) . . ?
S5 C6 S7 116.6(6) . . ?
C8 C7 S7 116.2(6) . . ?
C8 C7 H7A 108.2 . . ?
S7 C7 H7A 108.2 . . ?
C8 C7 H7B 108.2 . . ?
S7 C7 H7B 108.2 . . ?
H7A C7 H7B 107.4 . . ?
O1 C8 C7 110.2(8) . . ?
O1 C8 H8A 109.6 . . ?
C7 C8 H8A 109.6 . . ?
O1 C8 H8B 109.6 . . ?
C7 C8 H8B 109.6 . . ?
H8A C8 H8B 108.1 . . ?
O1 C9 C10 111.0(7) . . ?
O1 C9 H9A 109.4 . . ?
C10 C9 H9A 109.4 . . ?
O1 C9 H9B 109.4 . . ?
C10 C9 H9B 109.4 . . ?
H9A C9 H9B 108.0 . . ?
O2 C10 C9 102.7(7) . . ?
O2 C10 H10A 111.2 . . ?
C9 C10 H10A 111.2 . . ?
O2 C10 H10B 111.2 . . ?
C9 C10 H10B 111.2 . . ?
H10A C10 H10B 109.1 . . ?
O2 C11 C12 100.6(7) . . ?
O2 C11 H11A 111.7 . . ?
C12 C11 H11A 111.7 . . ?
O2 C11 H11B 111.7 . . ?
C12 C11 H11B 111.7 . . ?
H11A C11 H11B 109.4 . . ?
O3 C12 C11 124.8(9) . . ?
O3 C12 H12A 106.1 . . ?
C11 C12 H12A 106.1 . . ?
O3 C12 H12B 106.1 . . ?
C11 C12 H12B 106.1 . . ?
H12A C12 H12B 106.3 . . ?
O3 C13 C14 95.6(7) . . ?
O3 C13 H13A 112.6 . . ?
C14 C13 H13A 112.6 . . ?
O3 C13 H13B 112.6 . . ?
C14 C13 H13B 112.6 . . ?
H13A C13 H13B 110.1 . . ?
C13 C14 O4 97.6(6) . . ?
C13 C14 H14A 112.2 . . ?
O4 C14 H14A 112.2 . . ?
C13 C14 H14B 112.2 . . ?
O4 C14 H14B 112.2 . . ?
H14A C14 H14B 109.8 . . ?
O4 C15 C16 107.1(7) . . ?
O4 C15 H15A 110.3 . . ?
C16 C15 H15A 110.3 . . ?
O4 C15 H15B 110.3 . . ?
C16 C15 H15B 110.3 . . ?
H15A C15 H15B 108.5 . . ?
C15 C16 S8 110.7(6) . . ?
C15 C16 H16A 109.5 . . ?
S8 C16 H16A 109.5 . . ?
C15 C16 H16B 109.5 . . ?
S8 C16 H16B 109.5 . . ?
H16A C16 H16B 108.1 . . ?
N1 C17 C18 118.2(7) . . ?
N1 C17 H17 120.9 . . ?
C18 C17 H17 120.9 . . ?
C19 C18 C17 125.2(7) . . ?
C19 C18 H18 117.4 . . ?
C17 C18 H18 117.4 . . ?
C18 C19 C20 113.2(7) . . ?
C18 C19 C27 122.6(7) . . ?
C20 C19 C27 124.1(6) . . ?
C21 C20 C19 122.1(7) . . ?
C21 C20 H20 119.0 . . ?
C19 C20 H20 119.0 . . ?
C20 C21 N1 123.2(7) . . ?
C20 C21 C22 125.7(7) . . ?
N1 C21 C22 110.9(6) . . ?
C23 C22 N2 122.3(7) . . ?
C23 C22 C21 121.9(7) . . ?
N2 C22 C21 115.8(6) . . ?
C22 C23 C24 123.0(8) . . ?
C22 C23 H23 118.5 . . ?
C24 C23 H23 118.5 . . ?
C25 C24 C23 115.2(7) . . ?
C25 C24 C31 118.8(7) . . ?
C23 C24 C31 126.0(7) . . ?
C26 C25 C24 120.3(7) . . ?
C26 C25 H25 119.9 . . ?
C24 C25 H25 119.9 . . ?
C25 C26 N2 125.1(7) . . ?
C25 C26 H26 117.5 . . ?
N2 C26 H26 117.5 . . ?
C30 C27 C19 113.8(7) . . ?
C30 C27 C28 107.4(7) . . ?
C19 C27 C28 108.3(7) . . ?
C30 C27 C29 112.2(7) . . ?
C19 C27 C29 107.8(7) . . ?
C28 C27 C29 107.2(7) . . ?
C27 C28 H28A 109.5 . . ?
C27 C28 H28B 109.5 . . ?
H28A C28 H28B 109.5 . . ?
C27 C28 H28C 109.5 . . ?
H28A C28 H28C 109.5 . . ?
H28B C28 H28C 109.5 . . ?
C27 C29 H29A 109.5 . . ?
C27 C29 H29B 109.5 . . ?
H29A C29 H29B 109.5 . . ?
C27 C29 H29C 109.5 . . ?
H29A C29 H29C 109.5 . . ?
H29B C29 H29C 109.5 . . ?
C27 C30 H30A 109.5 . . ?
C27 C30 H30B 109.5 . . ?
H30A C30 H30B 109.5 . . ?
C27 C30 H30C 109.5 . . ?
H30A C30 H30C 109.5 . . ?
H30B C30 H30C 109.5 . . ?
C33 C31 C24 111.7(7) . . ?
C33 C31 C34 111.5(7) . . ?
C24 C31 C34 108.3(7) . . ?
C33 C31 C32 107.2(7) . . ?
C24 C31 C32 111.4(6) . . ?
C34 C31 C32 106.6(7) . . ?
C31 C32 H32A 109.5 . . ?
C31 C32 H32B 109.5 . . ?
H32A C32 H32B 109.5 . . ?
C31 C32 H32C 109.5 . . ?
H32A C32 H32C 109.5 . . ?
H32B C32 H32C 109.5 . . ?
C31 C33 H33A 109.5 . . ?
C31 C33 H33B 109.5 . . ?
H33A C33 H33B 109.5 . . ?
C31 C33 H33C 109.5 . . ?
H33A C33 H33C 109.5 . . ?
H33B C33 H33C 109.5 . . ?
C31 C34 H34A 109.5 . . ?
C31 C34 H34B 109.5 . . ?
H34A C34 H34B 109.5 . . ?
C31 C34 H34C 109.5 . . ?
H34A C34 H34C 109.5 . . ?
H34B C34 H34C 109.5 . . ?
C21 N1 C17 117.7(6) . . ?
C21 N1 Pt1 118.6(5) . . ?
C17 N1 Pt1 123.6(5) . . ?
C22 N2 C26 114.1(6) . . ?
C22 N2 Pt1 116.2(5) . . ?
C26 N2 Pt1 129.6(5) . . ?
C8 O1 C9 116.2(7) . . ?
C11 O2 C10 113.6(7) . . ?
C12 O3 C13 118.0(8) . . ?
C15 O4 C14 108.9(6) . . ?
N2 Pt1 N1 78.4(3) . . ?
N2 Pt1 S2 174.22(19) . . ?
N1 Pt1 S2 95.98(19) . . ?
N2 Pt1 S1 95.5(2) . . ?
N1 Pt1 S1 173.55(16) . . ?
S2 Pt1 S1 90.18(12) . . ?
C2 S1 Pt1 102.8(3) . . ?
C1 S2 Pt1 104.3(3) . . ?
C2 S3 C3 93.9(4) . . ?
C1 S4 C3 95.4(4) . . ?
C6 S5 C4 95.0(4) . . ?
C4 S6 C5 97.2(4) . . ?
C7 S7 C6 104.0(4) . . ?
C5 S8 C16 100.1(4) . . ?

loop_
_geom_bond_atom_site_label_1
_geom_bond_atom_site_label_2
_geom_bond_distance
_geom_bond_site_symmetry_2
_geom_bond_publ_flag
C1 C2 1.407(11) . ?
C1 S4 1.703(10) . ?
C1 S2 1.753(9) . ?
C2 S1 1.711(8) . ?
C2 S3 1.754(9) . ?
C3 C4 1.298(10) . ?
C3 S4 1.704(8) . ?
C3 S3 1.817(8) . ?
C4 S6 1.748(8) . ?
C4 S5 1.792(7) . ?
C5 C6 1.307(12) . ?
C5 S8 1.736(9) . ?
C5 S6 1.778(8) . ?
C6 S5 1.752(9) . ?
C6 S7 1.768(9) . ?
C7 C8 1.460(12) . ?
C7 S7 1.725(9) . ?
C7 H7A 0.9700 . ?
C7 H7B 0.9700 . ?
C8 O1 1.341(10) . ?
C8 H8A 0.9700 . ?
C8 H8B 0.9700 . ?
C9 O1 1.371(10) . ?
C9 C10 1.498(12) . ?
C9 H9A 0.9700 . ?
C9 H9B 0.9700 . ?
C10 O2 1.479(10) . ?
C10 H10A 0.9700 . ?
C10 H10B 0.9700 . ?
C11 O2 1.376(9) . ?
C11 C12 1.473(12) . ?
C11 H11A 0.9700 . ?
C11 H11B 0.9700 . ?
C12 O3 1.232(9) . ?
C12 H12A 0.9700 . ?
C12 H12B 0.9700 . ?
C13 O3 1.463(11) . ?
C13 C14 1.498(11) . ?
C13 H13A 0.9700 . ?
C13 H13B 0.9700 . ?
C14 O4 1.586(10) . ?
C14 H14A 0.9700 . ?
C14 H14B 0.9700 . ?
C15 O4 1.425(11) . ?
C15 C16 1.439(12) . ?
C15 H15A 0.9700 . ?
C15 H15B 0.9700 . ?
C16 S8 1.856(9) . ?
C16 H16A 0.9700 . ?
C16 H16B 0.9700 . ?
C17 N1 1.385(9) . ?
C17 C18 1.388(10) . ?
C17 H17 0.9300 . ?
C18 C19 1.356(10) . ?
C18 H18 0.9300 . ?
C19 C20 1.432(10) . ?
C19 C27 1.503(10) . ?
C20 C21 1.325(9) . ?
C20 H20 0.9300 . ?
C21 N1 1.353(9) . ?
C21 C22 1.489(10) . ?
C22 C23 1.334(11) . ?
C22 N2 1.380(10) . ?
C23 C24 1.411(10) . ?
C23 H23 0.9300 . ?
C24 C25 1.375(10) . ?
C24 C31 1.519(10) . ?
C25 C26 1.352(10) . ?
C25 H25 0.9300 . ?
C26 N2 1.381(9) . ?
C26 H26 0.9300 . ?
C27 C30 1.482(11) . ?
C27 C28 1.541(12) . ?
C27 C29 1.543(12) . ?
C28 H28A 0.9600 . ?
C28 H28B 0.9600 . ?
C28 H28C 0.9600 . ?
C29 H29A 0.9600 . ?
C29 H29B 0.9600 . ?
C29 H29C 0.9600 . ?
C30 H30A 0.9600 . ?
C30 H30B 0.9600 . ?
C30 H30C 0.9600 . ?
C31 C33 1.448(11) . ?
C31 C34 1.545(11) . ?
C31 C32 1.562(11) . ?
C32 H32A 0.9600 . ?
C32 H32B 0.9600 . ?
C32 H32C 0.9600 . ?
C33 H33A 0.9600 . ?
C33 H33B 0.9600 . ?
C33 H33C 0.9600 . ?
C34 H34A 0.9600 . ?
C34 H34B 0.9600 . ?
C34 H34C 0.9600 . ?
N1 Pt1 2.058(6) . ?
N2 Pt1 2.014(6) . ?
Pt1 S2 2.253(3) . ?
Pt1 S1 2.272(3) . ?

loop_
_cod_related_entry_id
_cod_related_entry_database
_cod_related_entry_code
1 ChemSpider 30660842
